data_1507552
loop_
_publ_author_name
'Paczkowski, Ralph'
'Maichle-M\"ossmer, C\"acilia'
'Maier, Martin E.'

_publ_section_title
;
 A Formal Total Synthesis of Dysidiolide
;
_journal_issue 25
_journal_name_full 'Organic Letters'
_journal_page_first 3967
_journal_paper_doi 10.1021/ol006742e
_journal_volume 2
_journal_year 2000
_chemical_formula_moiety Palkow
_chemical_formula_sum 'C10 H14 O3'
_chemical_formula_weight 182.21
_chemical_name_systematic
; 
 ? 
;
_space_group_IT_number 15
_symmetry_cell_setting monoclinic
_symmetry_space_group_name_Hall '-C 2yc'
_symmetry_space_group_name_H-M 'C 1 2/c 1'
_atom_sites_solution_hydrogens geom
_atom_sites_solution_primary direct
_atom_sites_solution_secondary difmap
_audit_creation_method SHELXL-97
_cell_angle_alpha 90.00
_cell_angle_beta 96.887(6)
_cell_angle_gamma 90.00
_cell_formula_units_Z 8
_cell_length_a 24.808(2)
_cell_length_b 5.9534(5)
_cell_length_c 13.2719(8)
_cell_measurement_reflns_used 25
_cell_measurement_temperature 213(2)
_cell_measurement_theta_max 28.2
_cell_measurement_theta_min 15.4
_cell_volume 1946.0(3)
_computing_cell_refinement CAD4-EXPRESS
_computing_data_collection CAD4
_computing_data_reduction HELENA
_computing_molecular_graphics PLATON
_computing_structure_refinement 'SHELXL-97 (Sheldrick, 1997)'
_computing_structure_solution 'SHELXS-97 (Sheldrick, 1990)'
_diffrn_ambient_temperature 213(2)
_diffrn_measured_fraction_theta_full 0.450
_diffrn_measured_fraction_theta_max 0.450
_diffrn_measurement_device_type CAD4
_diffrn_measurement_method omega-scan
_diffrn_radiation_monochromator graphite
_diffrn_radiation_source 'fine-focus sealed tube'
_diffrn_radiation_type CuK\a
_diffrn_radiation_wavelength 1.54184
_diffrn_reflns_av_R_equivalents 0.1447
_diffrn_reflns_av_sigmaI/netI 0.1124
_diffrn_reflns_limit_h_max 28
_diffrn_reflns_limit_h_min -28
_diffrn_reflns_limit_k_max 6
_diffrn_reflns_limit_k_min -6
_diffrn_reflns_limit_l_max 15
_diffrn_reflns_limit_l_min -14
_diffrn_reflns_number 3033
_diffrn_reflns_theta_full 64.93
_diffrn_reflns_theta_max 64.93
_diffrn_reflns_theta_min 6.72
_diffrn_standards_decay_% 1.4
_diffrn_standards_interval_count 200
_diffrn_standards_interval_time 3600
_diffrn_standards_number 3
_exptl_absorpt_coefficient_mu 0.748
_exptl_absorpt_correction_type none
_exptl_crystal_colour colourless
_exptl_crystal_density_diffrn 1.244
_exptl_crystal_density_method 'not measured'
_exptl_crystal_description needle
_exptl_crystal_F_000 784
_exptl_crystal_size_max 0.80
_exptl_crystal_size_mid 0.25
_exptl_crystal_size_min 0.10
_refine_diff_density_max 0.229
_refine_diff_density_min -0.237
_refine_diff_density_rms 0.058
_refine_ls_extinction_method none
_refine_ls_goodness_of_fit_ref 1.045
_refine_ls_hydrogen_treatment sf-calc
_refine_ls_matrix_type full
_refine_ls_number_parameters 118
_refine_ls_number_reflns 1637
_refine_ls_number_restraints 0
_refine_ls_restrained_S_all 1.045
_refine_ls_R_factor_all 0.0847
_refine_ls_R_factor_gt 0.0599
_refine_ls_shift/su_max 0.002
_refine_ls_shift/su_mean 0.000
_refine_ls_structure_factor_coef Fsqd
_refine_ls_weighting_details 'w=1/[\s^2^(Fo^2^)+(0.0724P)^2^+0.8603P] where P=(Fo^2^+2Fc^2^)/3'
_refine_ls_weighting_scheme calc
_refine_ls_wR_factor_gt 0.1519
_refine_ls_wR_factor_ref 0.1718
_reflns_number_gt 1142
_reflns_number_total 1637
_reflns_threshold_expression >2sigma(I)
_cod_data_source_file ol006742e_s8.cif
_cod_data_source_block maier
_cod_depositor_comments
;
The following automatic conversions were performed:

'_refine_ls_weighting_scheme' value 'calc
w=1/[\s^2^(Fo^2^)+(0.0724P)^2^+0.8603P] where P=(Fo^2^+2Fc^2^)/3' was
changed to 'calc'. New tag '_refine_ls_weighting_details' was
created. The value of the new tag was set to
'w=1/[\s^2^(Fo^2^)+(0.0724P)^2^+0.8603P] where P=(Fo^2^+2Fc^2^)/3'.

Automatic conversion script
Id: cif_fix_values 3143 2015-03-26 13:38:13Z robertas 
;
_cod_original_sg_symbol_H-M C2/c
_cod_database_code 1507552

loop_
_symmetry_equiv_pos_as_xyz
'x, y, z'
'-x, y, -z+1/2'
'x+1/2, y+1/2, z'
'-x+1/2, y+1/2, -z+1/2'
'-x, -y, -z'
'x, -y, z-1/2'
'-x+1/2, -y+1/2, -z'
'x+1/2, -y+1/2, z-1/2'

loop_
_atom_site_label
_atom_site_type_symbol
_atom_site_fract_x
_atom_site_fract_y
_atom_site_fract_z
_atom_site_U_iso_or_equiv
_atom_site_adp_type
_atom_site_occupancy
_atom_site_calc_flag
_atom_site_refinement_flags
O1 O 0.21033(8) -0.0235(3) 0.57075(14) 0.0572(6) Uani 1 d .
O2 O 0.07586(9) -0.2854(3) 0.13228(17) 0.0645(7) Uani 1 d .
O3 O 0.07953(6) 0.0520(3) 0.20504(14) 0.0415(5) Uani 1 d .
C1 C 0.13984(8) -0.2236(3) 0.28309(17) 0.0299(6) Uani 1 d .
C2 C 0.11192(9) -0.2697(4) 0.37969(18) 0.0333(6) Uani 1 d .
H2 H 0.0892 -0.1369 0.3902 0.040 Uiso 1 calc R
C3 C 0.15428(9) -0.2889(4) 0.47298(19) 0.0368(6) Uani 1 d .
H3A H 0.1357 -0.3095 0.5335 0.044 Uiso 1 calc R
H3B H 0.1769 -0.4217 0.4660 0.044 Uiso 1 calc R
C4 C 0.19012(9) -0.0843(4) 0.48696(18) 0.0354(6) Uani 1 d .
C5 C 0.20159(9) 0.0305(4) 0.39548(18) 0.0341(6) Uani 1 d .
H5 H 0.2257 0.1529 0.4016 0.041 Uiso 1 calc R
C6 C 0.17919(9) -0.0307(4) 0.30282(19) 0.0319(6) Uani 1 d .
H6 H 0.1885 0.0510 0.2468 0.038 Uiso 1 calc R
C7 C 0.09551(9) -0.1610(4) 0.19764(19) 0.0349(6) Uani 1 d .
C8 C 0.03686(10) 0.1285(5) 0.1288(2) 0.0510(8) Uani 1 d .
H8A H 0.0278 0.2831 0.1426 0.077 Uiso 1 calc R
H8B H 0.0050 0.0348 0.1305 0.077 Uiso 1 calc R
H8C H 0.0492 0.1188 0.0623 0.077 Uiso 1 calc R
C9 C 0.07434(11) -0.4739(5) 0.3716(2) 0.0495(7) Uani 1 d .
H9A H 0.0477 -0.4586 0.3122 0.074 Uiso 1 calc R
H9B H 0.0559 -0.4836 0.4319 0.074 Uiso 1 calc R
H9C H 0.0955 -0.6090 0.3655 0.074 Uiso 1 calc R
C10 C 0.17090(10) -0.4269(4) 0.2481(2) 0.0421(7) Uani 1 d .
H10A H 0.1991 -0.4705 0.3016 0.063 Uiso 1 calc R
H10B H 0.1873 -0.3874 0.1877 0.063 Uiso 1 calc R
H10C H 0.1460 -0.5512 0.2330 0.063 Uiso 1 calc R

loop_
_atom_site_aniso_label
_atom_site_aniso_U_11
_atom_site_aniso_U_22
_atom_site_aniso_U_33
_atom_site_aniso_U_23
_atom_site_aniso_U_13
_atom_site_aniso_U_12
O1 0.0585(12) 0.0760(13) 0.0327(11) -0.0055(10) -0.0131(9) -0.0164(10)
O2 0.0762(14) 0.0494(11) 0.0566(13) -0.0152(11) -0.0392(11) 0.0031(10)
O3 0.0350(9) 0.0384(8) 0.0450(11) -0.0054(9) -0.0198(8) 0.0092(7)
C1 0.0271(11) 0.0290(10) 0.0308(13) -0.0021(10) -0.0090(9) 0.0006(9)
C2 0.0276(11) 0.0345(11) 0.0359(14) -0.0016(11) -0.0042(10) -0.0020(9)
C3 0.0325(12) 0.0404(12) 0.0356(13) 0.0040(12) -0.0037(10) -0.0018(10)
C4 0.0281(11) 0.0426(13) 0.0328(13) -0.0006(11) -0.0075(9) 0.0015(10)
C5 0.0261(11) 0.0338(11) 0.0397(14) -0.0008(11) -0.0068(10) -0.0034(9)
C6 0.0275(11) 0.0315(11) 0.0347(14) 0.0021(11) -0.0043(9) 0.0014(9)
C7 0.0321(12) 0.0353(11) 0.0344(14) -0.0026(12) -0.0085(10) -0.0034(10)
C8 0.0361(14) 0.0563(16) 0.0546(17) 0.0066(15) -0.0194(12) 0.0086(12)
C9 0.0450(15) 0.0553(15) 0.0460(17) 0.0007(14) -0.0040(12) -0.0204(13)
C10 0.0402(14) 0.0380(13) 0.0460(16) -0.0050(12) -0.0039(12) 0.0070(11)

loop_
_atom_type_symbol
_atom_type_description
_atom_type_scat_dispersion_real
_atom_type_scat_dispersion_imag
_atom_type_scat_source
C C 0.0181 0.0091 'International Tables Vol C Tables 4.2.6.8 and 6.1.1.4'
H H 0.0000 0.0000 'International Tables Vol C Tables 4.2.6.8 and 6.1.1.4'
O O 0.0492 0.0322 'International Tables Vol C Tables 4.2.6.8 and 6.1.1.4'

loop_
_geom_angle_atom_site_label_1
_geom_angle_atom_site_label_2
_geom_angle_atom_site_label_3
_geom_angle
C7 O3 C8 116.49(19)
C6 C1 C7 109.63(18)
C6 C1 C10 108.33(17)
C7 C1 C10 108.07(18)
C6 C1 C2 109.54(19)
C7 C1 C2 107.66(18)
C10 C1 C2 113.55(18)
C9 C2 C3 110.61(19)
C9 C2 C1 114.3(2)
C3 C2 C1 110.52(18)
C4 C3 C2 112.18(19)
O1 C4 C5 121.5(2)
O1 C4 C3 121.6(2)
C5 C4 C3 116.7(2)
C6 C5 C4 122.6(2)
C5 C6 C1 123.7(2)
O2 C7 O3 122.8(2)
O2 C7 C1 125.5(2)
O3 C7 C1 111.75(19)

loop_
_geom_bond_atom_site_label_1
_geom_bond_atom_site_label_2
_geom_bond_distance
O1 C4 1.219(3)
O2 C7 1.199(3)
O3 C7 1.336(3)
O3 C8 1.447(3)
C1 C6 1.509(3)
C1 C7 1.528(3)
C1 C10 1.536(3)
C1 C2 1.553(3)
C2 C9 1.528(3)
C2 C3 1.529(3)
C3 C4 1.506(3)
C4 C5 1.451(3)
C5 C6 1.338(3)
